data_4037056
loop_
_publ_author_name
'Yamamoto, Chiaki'
'Takamatsu, Kazutaka'
'Hirano, Koji'
'Miura, Masahiro'

_publ_section_title
;
 Copper-Catalyzed Intramolecular Benzylic C-H Amination for the Synthesis
 of Isoindolinones.
;
_journal_issue 17
_journal_name_full 'The Journal of organic chemistry'
_journal_page_first 7675
_journal_page_last 7684
_journal_paper_doi 10.1021/acs.joc.6b01393
_journal_volume 81
_journal_year 2016
_chemical_formula_moiety 'C19 H16 N2 O'
_chemical_formula_sum 'C19 H16 N2 O'
_chemical_formula_weight 288.35
_space_group_IT_number 2
_space_group_name_Hall '-P 1'
_space_group_name_H-M_alt 'P -1'
_symmetry_cell_setting triclinic
_symmetry_Int_Tables_number 2
_symmetry_space_group_name_Hall '-P 1'
_symmetry_space_group_name_H-M 'P -1'
_atom_sites_solution_hydrogens geom
_atom_sites_solution_primary direct
_atom_sites_solution_secondary difmap
_cell_angle_alpha 94.945(14)
_cell_angle_beta 98.272(17)
_cell_angle_gamma 96.801(12)
_cell_formula_units_Z 2
_cell_length_a 8.2512(10)
_cell_length_b 8.4759(10)
_cell_length_c 10.485(12)
_cell_measurement_reflns_used 1306
_cell_measurement_temperature 173
_cell_measurement_theta_max 27.50
_cell_measurement_theta_min 3.30
_cell_volume 716.6(8)
_computing_cell_refinement 'CrystalClear-SM Expert 2.0 r15'
_computing_data_collection 'CrystalClear-SM Expert 2.0 r15 (Rigaku, 2011)'
_computing_data_reduction 'CrystalClear-SM Expert 2.0 r15'
_computing_molecular_graphics 'CrystalStructure 4.0'
_computing_publication_material 'CrystalStructure 4.0 (Rigaku, 2010)'
_computing_structure_refinement 'SHELXL97 (Sheldrick, 2008)'
_computing_structure_solution 'SHELXS97 (Sheldrick, 2008)'
_diffrn_ambient_temperature 173
_diffrn_detector_area_resol_mean 6.827
_diffrn_measured_fraction_theta_full 0.995
_diffrn_measured_fraction_theta_max 0.995
_diffrn_measurement_device_type 'Rigaku XtaLAB mini'
_diffrn_measurement_method \w
_diffrn_radiation_type 'Mo K\a'
_diffrn_radiation_wavelength 0.71075
_diffrn_reflns_av_R_equivalents 0.0456
_diffrn_reflns_limit_h_max 10
_diffrn_reflns_limit_h_min -10
_diffrn_reflns_limit_k_max 10
_diffrn_reflns_limit_k_min -11
_diffrn_reflns_limit_l_max 13
_diffrn_reflns_limit_l_min -13
_diffrn_reflns_number 7694
_diffrn_reflns_theta_full 27.59
_diffrn_reflns_theta_max 27.58
_diffrn_standards_number 0
_exptl_absorpt_coefficient_mu 0.084
_exptl_absorpt_correction_T_max 0.988
_exptl_absorpt_correction_T_min 0.972
_exptl_absorpt_correction_type numerical
_exptl_absorpt_process_details 'NUMABS (Rigaku, 1999)'
_exptl_crystal_colour colorless
_exptl_crystal_density_diffrn 1.336
_exptl_crystal_density_method 'not measured'
_exptl_crystal_description prism
_exptl_crystal_F_000 304.00
_exptl_crystal_size_max 0.420
_exptl_crystal_size_mid 0.230
_exptl_crystal_size_min 0.150
_refine_diff_density_max 0.300
_refine_diff_density_min -0.370
_refine_ls_extinction_method none
_refine_ls_goodness_of_fit_ref 1.039
_refine_ls_hydrogen_treatment constr
_refine_ls_number_parameters 199
_refine_ls_number_reflns 3303
_refine_ls_number_restraints 0
_refine_ls_R_factor_gt 0.0665
_refine_ls_shift/su_max 0.001
_refine_ls_structure_factor_coef Fsqd
_refine_ls_weighting_details 'w = 1/[\s^2^(Fo^2^)+(0.0758P)^2^+0.2739P] where P=(Fo^2^+2Fc^2^)/3'
_refine_ls_weighting_scheme calc
_refine_ls_wR_factor_ref 0.1786
_reflns_number_gt 2077
_reflns_number_total 3303
_reflns_threshold_expression F^2^>2.0\s(F^2^)
_cod_data_source_file jo6b01393_si_002.cif
_cod_data_source_block 13
_cod_original_cell_volume 716.6(9)
_cod_database_code 4037056

loop_
_symmetry_equiv_pos_site_id
_symmetry_equiv_pos_as_xyz
1 +X,+Y,+Z
2 -X,-Y,-Z

loop_
_atom_site_label
_atom_site_type_symbol
_atom_site_fract_x
_atom_site_fract_y
_atom_site_fract_z
_atom_site_U_iso_or_equiv
_atom_site_adp_type
_atom_site_occupancy
_atom_site_symmetry_multiplicity
_atom_site_calc_flag
_atom_site_refinement_flags
O1 O 0.0768(2) 0.4370(2) 0.74638(18) 0.0389(5) Uani 1.0 2 d .
N2 N 0.3722(3) 0.0716(3) 0.65777(19) 0.0313(5) Uani 1.0 2 d .
N9 N 0.3122(3) 0.3883(3) 0.6626(2) 0.0313(5) Uani 1.0 2 d .
C3 C 0.2708(3) 0.1135(3) 0.5548(3) 0.0273(6) Uani 1.0 2 d .
C4 C 0.1963(3) 0.0024(3) 0.4458(3) 0.0294(6) Uani 1.0 2 d .
C5 C 0.3528(3) 0.5725(3) 0.8413(3) 0.0268(6) Uani 1.0 2 d .
C6 C 0.2376(3) 0.2749(3) 0.5556(3) 0.0301(6) Uani 1.0 2 d .
C7 C 0.6479(3) 0.6580(3) 0.8690(3) 0.0301(6) Uani 1.0 2 d .
C8 C 0.5073(3) 0.5622(3) 0.8043(3) 0.0271(6) Uani 1.0 2 d .
C10 C 0.4786(3) 0.7722(3) 1.0113(3) 0.0309(6) Uani 1.0 2 d .
C11 C 0.3354(3) 0.6764(3) 0.9483(3) 0.0281(6) Uani 1.0 2 d .
C12 C 0.2295(3) -0.1575(3) 0.4479(3) 0.0354(7) Uani 1.0 2 d .
C13 C 0.6331(3) 0.7658(3) 0.9736(3) 0.0297(6) Uani 1.0 2 d .
C14 C 0.2269(3) 0.4613(3) 0.7493(3) 0.0304(6) Uani 1.0 2 d .
C15 C 0.1354(3) 0.3197(3) 0.4546(3) 0.0349(6) Uani 1.0 2 d .
C16 C 0.0602(4) 0.2089(4) 0.3483(3) 0.0389(7) Uani 1.0 2 d .
C17 C 0.3303(4) -0.1980(3) 0.5512(3) 0.0380(7) Uani 1.0 2 d .
C18 C 0.0916(3) 0.0537(4) 0.3436(3) 0.0356(7) Uani 1.0 2 d .
C19 C 0.1735(3) 0.6836(4) 0.9969(3) 0.0377(7) Uani 1.0 2 d .
C20 C 0.3986(4) -0.0797(3) 0.6535(3) 0.0363(7) Uani 1.0 2 d .
C21 C 0.7838(3) 0.8715(4) 1.0467(3) 0.0389(7) Uani 1.0 2 d .
C22 C 0.4920(3) 0.4375(3) 0.6915(3) 0.0321(6) Uani 1.0 2 d .
H7 H 0.7524 0.6504 0.8425 0.0362 Uiso 1.0 2 calc R
H10 H 0.4704 0.8453 1.0833 0.0371 Uiso 1.0 2 calc R
H12 H 0.1821 -0.2357 0.3780 0.0424 Uiso 1.0 2 calc R
H15 H 0.1144 0.4277 0.4559 0.0419 Uiso 1.0 2 calc R
H16 H -0.0123 0.2421 0.2798 0.0467 Uiso 1.0 2 calc R
H17 H 0.3541 -0.3047 0.5541 0.0456 Uiso 1.0 2 calc R
H18 H 0.0424 -0.0199 0.2710 0.0428 Uiso 1.0 2 calc R
H19A H 0.0873 0.6084 0.9414 0.0453 Uiso 1.0 2 calc R
H19B H 0.1441 0.7922 0.9950 0.0453 Uiso 1.0 2 calc R
H19C H 0.1835 0.6549 1.0860 0.0453 Uiso 1.0 2 calc R
H20 H 0.4687 -0.1106 0.7245 0.0436 Uiso 1.0 2 calc R
H21A H 0.7514 0.9401 1.1162 0.0467 Uiso 1.0 2 calc R
H21B H 0.8341 0.9381 0.9871 0.0467 Uiso 1.0 2 calc R
H21C H 0.8639 0.8050 1.0841 0.0467 Uiso 1.0 2 calc R
H22A H 0.5347 0.4826 0.6170 0.0386 Uiso 1.0 2 calc R
H22B H 0.5514 0.3469 0.7152 0.0386 Uiso 1.0 2 calc R

loop_
_atom_site_aniso_label
_atom_site_aniso_U_11
_atom_site_aniso_U_22
_atom_site_aniso_U_33
_atom_site_aniso_U_12
_atom_site_aniso_U_13
_atom_site_aniso_U_23
O1 0.0286(10) 0.0399(11) 0.0453(12) 0.0001(8) 0.0034(8) -0.0017(9)
N2 0.0349(12) 0.0301(12) 0.0274(11) 0.0033(10) 0.0011(9) 0.0023(9)
N9 0.0297(11) 0.0261(11) 0.0356(12) 0.0022(9) 0.0032(9) -0.0062(9)
C3 0.0271(12) 0.0268(12) 0.0271(13) -0.0000(10) 0.0056(10) 0.0001(10)
C4 0.0257(12) 0.0336(14) 0.0268(13) -0.0032(11) 0.0069(10) -0.0034(11)
C5 0.0278(12) 0.0217(12) 0.0301(13) 0.0017(10) 0.0011(10) 0.0052(10)
C6 0.0276(12) 0.0272(13) 0.0328(14) -0.0010(10) 0.0015(11) -0.0005(11)
C7 0.0292(13) 0.0277(13) 0.0336(14) 0.0033(11) 0.0055(11) 0.0035(11)
C8 0.0288(12) 0.0220(12) 0.0310(13) 0.0040(10) 0.0042(10) 0.0058(10)
C10 0.0335(13) 0.0304(13) 0.0280(13) 0.0037(11) 0.0037(11) 0.0004(11)
C11 0.0317(13) 0.0244(12) 0.0288(13) 0.0044(10) 0.0050(11) 0.0051(10)
C12 0.0379(15) 0.0321(14) 0.0344(15) -0.0007(12) 0.0116(12) -0.0095(11)
C13 0.0317(13) 0.0277(13) 0.0278(13) 0.0004(11) 0.0001(11) 0.0041(11)
C14 0.0316(13) 0.0245(12) 0.0343(14) 0.0020(11) 0.0032(11) 0.0047(11)
C15 0.0319(13) 0.0346(14) 0.0386(15) 0.0039(12) 0.0054(12) 0.0065(12)
C16 0.0345(14) 0.0503(17) 0.0313(14) 0.0047(13) 0.0020(12) 0.0065(13)
C17 0.0438(16) 0.0267(14) 0.0447(16) 0.0044(12) 0.0126(13) 0.0003(12)
C18 0.0330(14) 0.0437(16) 0.0268(14) 0.0008(12) 0.0017(11) -0.0045(12)
C19 0.0335(14) 0.0396(15) 0.0407(16) 0.0057(12) 0.0082(12) 0.0021(12)
C20 0.0370(14) 0.0332(14) 0.0400(16) 0.0076(12) 0.0058(12) 0.0071(12)
C21 0.0331(14) 0.0370(15) 0.0417(16) -0.0033(12) 0.0013(12) -0.0046(12)
C22 0.0294(13) 0.0298(13) 0.0354(14) 0.0019(11) 0.0033(11) -0.0010(11)

loop_
_atom_type_symbol
_atom_type_description
_atom_type_scat_dispersion_real
_atom_type_scat_dispersion_imag
_atom_type_scat_source
C C 0.0033 0.0016
;
International Tables for Crystallography
(1992, Vol. C, Tables 4.2.6.8 and 6.1.1.4)
;
H H 0.0000 0.0000
;
International Tables for Crystallography
(1992, Vol. C, Table 6.1.1.4)
;
N N 0.0061 0.0033
;
International Tables for Crystallography
(1992, Vol. C, Tables 4.2.6.8 and 6.1.1.4)
;
O O 0.0106 0.0060
;
International Tables for Crystallography
(1992, Vol. C, Tables 4.2.6.8 and 6.1.1.4)
;

loop_
_geom_angle_atom_site_label_1
_geom_angle_atom_site_label_2
_geom_angle_atom_site_label_3
_geom_angle
_geom_angle_publ_flag
C3 N2 C20 116.8(2) yes
C6 N9 C14 124.6(2) yes
C6 N9 C22 122.3(2) yes
C14 N9 C22 113.17(19) yes
N2 C3 C4 122.9(3) yes
N2 C3 C6 118.8(2) yes
C4 C3 C6 118.4(2) yes
C3 C4 C12 117.3(3) yes
C3 C4 C18 119.8(3) yes
C12 C4 C18 122.9(3) yes
C8 C5 C11 121.0(2) yes
C8 C5 C14 108.4(2) yes
C11 C5 C14 130.6(3) yes
N9 C6 C3 119.4(2) yes
N9 C6 C15 120.6(3) yes
C3 C6 C15 120.0(2) yes
C8 C7 C13 118.7(3) yes
C5 C8 C7 121.4(3) yes
C5 C8 C22 110.00(19) yes
C7 C8 C22 128.6(3) yes
C11 C10 C13 123.1(3) yes
C5 C11 C10 116.5(3) yes
C5 C11 C19 122.8(2) yes
C10 C11 C19 120.7(3) yes
C4 C12 C17 119.3(3) yes
C7 C13 C10 119.3(2) yes
C7 C13 C21 120.1(3) yes
C10 C13 C21 120.6(3) yes
O1 C14 N9 124.9(2) yes
O1 C14 C5 129.0(3) yes
N9 C14 C5 106.0(2) yes
C6 C15 C16 121.3(3) yes
C15 C16 C18 120.1(3) yes
C12 C17 C20 119.1(3) yes
C4 C18 C16 120.4(3) yes
N2 C20 C17 124.6(3) yes
N9 C22 C8 102.2(2) yes
C8 C7 H7 120.650 no
C13 C7 H7 120.651 no
C11 C10 H10 118.436 no
C13 C10 H10 118.442 no
C4 C12 H12 120.331 no
C17 C12 H12 120.338 no
C6 C15 H15 119.345 no
C16 C15 H15 119.346 no
C15 C16 H16 119.944 no
C18 C16 H16 119.955 no
C12 C17 H17 120.447 no
C20 C17 H17 120.440 no
C4 C18 H18 119.776 no
C16 C18 H18 119.782 no
C11 C19 H19A 109.468 no
C11 C19 H19B 109.468 no
C11 C19 H19C 109.469 no
H19A C19 H19B 109.473 no
H19A C19 H19C 109.473 no
H19B C19 H19C 109.477 no
N2 C20 H20 117.692 no
C17 C20 H20 117.698 no
C13 C21 H21A 109.471 no
C13 C21 H21B 109.469 no
C13 C21 H21C 109.469 no
H21A C21 H21B 109.475 no
H21A C21 H21C 109.469 no
H21B C21 H21C 109.475 no
N9 C22 H22A 111.326 no
N9 C22 H22B 111.323 no
C8 C22 H22A 111.326 no
C8 C22 H22B 111.332 no
H22A C22 H22B 109.208 no

loop_
_geom_bond_atom_site_label_1
_geom_bond_atom_site_label_2
_geom_bond_distance
_geom_bond_publ_flag
O1 C14 1.226(3) yes
N2 C3 1.367(4) yes
N2 C20 1.324(4) yes
N9 C6 1.427(3) yes
N9 C14 1.376(4) yes
N9 C22 1.473(3) yes
C3 C4 1.431(4) yes
C3 C6 1.427(4) yes
C4 C12 1.415(4) yes
C4 C18 1.410(4) yes
C5 C8 1.395(4) yes
C5 C11 1.400(4) yes
C5 C14 1.491(3) yes
C6 C15 1.366(4) yes
C7 C8 1.386(3) yes
C7 C13 1.395(4) yes
C8 C22 1.497(4) yes
C10 C11 1.396(3) yes
C10 C13 1.393(4) yes
C11 C19 1.503(4) yes
C12 C17 1.362(4) yes
C13 C21 1.510(4) yes
C15 C16 1.412(4) yes
C16 C18 1.368(4) yes
C17 C20 1.407(4) yes
C7 H7 0.950 no
C10 H10 0.950 no
C12 H12 0.950 no
C15 H15 0.950 no
C16 H16 0.950 no
C17 H17 0.950 no
C18 H18 0.950 no
C19 H19A 0.980 no
C19 H19B 0.980 no
C19 H19C 0.980 no
C20 H20 0.950 no
C21 H21A 0.980 no
C21 H21B 0.980 no
C21 H21C 0.980 no
C22 H22A 0.990 no
C22 H22B 0.990 no

loop_
_geom_contact_atom_site_label_1
_geom_contact_atom_site_label_2
_geom_contact_distance
_geom_contact_publ_flag
_geom_contact_site_symmetry_2
O1 C6 2.893(4) no .
O1 C8 3.534(3) no .
O1 C11 3.176(3) no .
O1 C15 3.255(5) no .
O1 C19 3.156(4) no .
O1 C22 3.554(4) no .
N2 N9 2.785(3) no .
N2 C12 2.824(4) no .
N2 C22 3.116(3) no .
C3 C14 3.523(4) no .
C3 C16 2.814(4) no .
C3 C17 2.740(4) no .
C3 C22 3.211(4) no .
C4 C15 2.791(4) no .
C4 C20 2.740(4) no .
C5 C13 2.782(3) no .
C6 C18 2.808(4) no .
C6 C20 3.597(4) no .
C7 C11 2.838(4) no .
C8 C10 2.742(4) no .
C14 C15 3.167(5) no .
C14 C19 3.188(5) no .
C15 C22 3.550(4) no .
O1 C12 3.524(3) no 2_556
O1 C15 3.507(4) no 2_566
O1 C16 3.502(4) no 2_566
N2 C10 3.592(5) no 2_667
N2 C21 3.540(5) no 2_667
C3 C18 3.500(4) no 2_556
C4 C4 3.580(4) no 2_556
C4 C18 3.488(5) no 2_556
C7 C11 3.560(4) no 2_667
C8 C10 3.570(4) no 2_667
C10 N2 3.592(5) no 2_667
C10 C8 3.570(4) no 2_667
C11 C7 3.560(4) no 2_667
C12 O1 3.524(3) no 2_556
C12 C15 3.486(4) no 2_556
C12 C16 3.444(5) no 2_556
C15 O1 3.507(4) no 2_566
C15 C12 3.486(4) no 2_556
C16 O1 3.502(4) no 2_566
C16 C12 3.444(5) no 2_556
C16 C17 3.525(4) no 2_556
C17 C16 3.525(4) no 2_556
C18 C3 3.500(4) no 2_556
C18 C4 3.488(5) no 2_556
C21 N2 3.540(5) no 2_667
O1 H15 3.1006 no .
O1 H19A 2.3890 no .
N2 H17 3.2582 no .
N2 H22B 2.5843 no .
N9 H15 2.5897 no .
C3 H12 3.2987 no .
C3 H15 3.2767 no .
C3 H18 3.3147 no .
C3 H20 3.1492 no .
C3 H22A 3.5474 no .
C3 H22B 3.0538 no .
C4 H16 3.2699 no .
C4 H17 3.2629 no .
C5 H7 3.2823 no .
C5 H10 3.2364 no .
C5 H19A 2.6000 no .
C5 H19B 3.1731 no .
C5 H19C 3.1585 no .
C5 H22A 3.0563 no .
C5 H22B 3.0034 no .
C6 H16 3.2710 no .
C6 H22A 2.8016 no .
C6 H22B 2.8425 no .
C7 H10 3.2557 no .
C7 H21A 3.3128 no .
C7 H21B 2.7590 no .
C7 H21C 2.7657 no .
C7 H22A 2.8891 no .
C7 H22B 2.9305 no .
C10 H7 3.2688 no .
C10 H19A 3.3127 no .
C10 H19B 2.7667 no .
C10 H19C 2.7644 no .
C10 H21A 2.5611 no .
C10 H21B 3.1531 no .
C10 H21C 3.1337 no .
C12 H18 2.6755 no .
C12 H20 3.2297 no .
C14 H15 3.0608 no .
C14 H19A 2.7408 no .
C14 H22A 3.0591 no .
C14 H22B 3.0120 no .
C15 H18 3.2679 no .
C15 H22A 3.5444 no .
C18 H12 2.6858 no .
C18 H15 3.2588 no .
C19 H10 2.6557 no .
C20 H12 3.2530 no .
C21 H7 2.6820 no .
C21 H10 2.6553 no .
C22 H7 2.8264 no .
H7 H21B 2.7162 no .
H7 H21C 2.7295 no .
H7 H22A 2.9042 no .
H7 H22B 2.9851 no .
H10 H19A 3.5870 no .
H10 H19B 2.6890 no .
H10 H19C 2.7078 no .
H10 H21A 2.3285 no .
H10 H21B 3.3301 no .
H10 H21C 3.3036 no .
H12 H17 2.3231 no .
H12 H18 2.5321 no .
H15 H16 2.3517 no .
H15 H22A 3.5902 no .
H16 H18 2.3146 no .
H17 H20 2.3303 no .
O1 H12 2.6694 no 2_556
O1 H15 2.8621 no 2_566
O1 H16 2.8617 no 2_566
O1 H18 3.5369 no 2_556
O1 H19C 3.0388 no 2_567
O1 H21C 2.8669 no 2_667
N2 H10 2.8272 no 2_667
N2 H18 3.5900 no 2_556
N2 H21A 2.7167 no 2_667
N9 H17 2.9317 no 1_565
N9 H22A 3.5608 no 2_666
C3 H18 3.4296 no 2_556
C3 H21A 3.5457 no 2_667
C4 H20 3.5742 no 2_656
C5 H16 3.5131 no 2_566
C5 H17 3.2703 no 1_565
C5 H20 3.1501 no 1_565
C6 H17 3.5811 no 1_565
C6 H22A 3.4251 no 2_666
C7 H19C 3.1768 no 2_667
C7 H20 2.9805 no 1_565
C8 H17 3.1051 no 1_565
C8 H19C 3.4429 no 2_667
C8 H20 3.0041 no 1_565
C10 H10 3.4672 no 2_677
C10 H20 3.2403 no 1_565
C10 H21A 3.5017 no 2_677
C10 H22B 3.1537 no 2_667
C11 H16 3.4924 no 2_566
C11 H20 3.3136 no 1_565
C11 H21A 3.5112 no 2_677
C11 H22B 3.5455 no 2_667
C12 H15 3.5438 no 1_545
C12 H22B 3.1421 no 2_656
C13 H10 3.5792 no 2_677
C13 H20 3.0904 no 1_565
C14 H15 3.5608 no 2_566
C14 H16 3.2526 no 2_566
C14 H17 3.1700 no 1_565
C14 H21C 3.0596 no 2_667
C15 H7 3.3968 no 2_666
C15 H12 3.3982 no 2_556
C15 H15 3.3119 no 2_566
C15 H17 3.4649 no 1_565
C15 H22A 3.2410 no 2_666
C16 H7 2.9462 no 2_666
C17 H15 3.4412 no 1_545
C17 H16 3.3742 no 2_556
C17 H22A 3.4233 no 1_545
C17 H22A 3.2618 no 2_656
C17 H22B 3.2889 no 2_656
C18 H7 3.5438 no 2_666
C18 H21A 3.3954 no 1_444
C18 H21C 3.4610 no 1_444
C19 H7 3.5840 no 1_455
C19 H7 3.4868 no 2_667
C19 H16 3.1605 no 2_566
C19 H19A 3.2543 no 2_567
C19 H21A 3.5152 no 2_677
C19 H21B 3.2046 no 2_677
C19 H21C 3.0910 no 1_455
C19 H22B 3.5539 no 2_667
C20 H10 3.2277 no 2_667
C20 H16 3.5093 no 2_556
C20 H21A 3.0790 no 2_667
C21 H10 3.5986 no 2_677
C21 H18 2.9410 no 1_666
C21 H19B 3.2339 no 1_655
C21 H19B 2.9253 no 2_677
C21 H21B 3.4471 no 2_777
C22 H10 3.5155 no 2_667
C22 H12 3.4829 no 2_656
C22 H17 2.9672 no 1_565
C22 H17 3.2087 no 2_656
C22 H19C 3.4984 no 2_667
C22 H22A 3.3435 no 2_666
H7 C15 3.3968 no 2_666
H7 C16 2.9462 no 2_666
H7 C18 3.5438 no 2_666
H7 C19 3.5840 no 1_655
H7 C19 3.4868 no 2_667
H7 H15 3.4992 no 2_666
H7 H16 2.7578 no 2_666
H7 H19A 2.8826 no 1_655
H7 H19A 3.5184 no 2_667
H7 H19B 3.4221 no 1_655
H7 H19C 2.8429 no 2_667
H7 H20 3.4405 no 1_565
H10 N2 2.8272 no 2_667
H10 C10 3.4672 no 2_677
H10 C13 3.5792 no 2_677
H10 C20 3.2277 no 2_667
H10 C21 3.5986 no 2_677
H10 C22 3.5155 no 2_667
H10 H10 3.3011 no 2_677
H10 H20 2.8333 no 2_667
H10 H21A 3.3724 no 2_677
H10 H21B 3.3191 no 2_677
H10 H22B 2.7895 no 2_667
H12 O1 2.6694 no 2_556
H12 C15 3.3982 no 2_556
H12 C22 3.4829 no 2_656
H12 H15 3.0459 no 1_545
H12 H15 3.5267 no 2_556
H12 H19C 3.1237 no 1_544
H12 H22A 3.3146 no 2_656
H12 H22B 2.7620 no 2_656
H15 O1 2.8621 no 2_566
H15 C12 3.5438 no 1_565
H15 C14 3.5608 no 2_566
H15 C15 3.3119 no 2_566
H15 C17 3.4412 no 1_565
H15 H7 3.4992 no 2_666
H15 H12 3.0459 no 1_565
H15 H12 3.5267 no 2_556
H15 H15 2.6038 no 2_566
H15 H17 2.8404 no 1_565
H15 H22A 3.1241 no 2_666
H16 O1 2.8617 no 2_566
H16 C5 3.5131 no 2_566
H16 C11 3.4924 no 2_566
H16 C14 3.2526 no 2_566
H16 C17 3.3742 no 2_556
H16 C19 3.1605 no 2_566
H16 C20 3.5093 no 2_556
H16 H7 2.7578 no 2_666
H16 H17 3.5885 no 2_556
H16 H19A 2.7653 no 2_566
H16 H19B 2.9070 no 2_566
H16 H21A 3.2244 no 1_444
H17 N9 2.9317 no 1_545
H17 C5 3.2703 no 1_545
H17 C6 3.5811 no 1_545
H17 C8 3.1051 no 1_545
H17 C14 3.1700 no 1_545
H17 C15 3.4649 no 1_545
H17 C22 2.9672 no 1_545
H17 C22 3.2087 no 2_656
H17 H15 2.8404 no 1_545
H17 H16 3.5885 no 2_556
H17 H22A 2.5423 no 1_545
H17 H22A 2.5827 no 2_656
H17 H22B 3.0393 no 2_656
H18 O1 3.5369 no 2_556
H18 N2 3.5900 no 2_556
H18 C3 3.4296 no 2_556
H18 C21 2.9410 no 1_444
H18 H19B 3.4405 no 1_544
H18 H21A 2.6659 no 1_444
H18 H21B 3.1850 no 1_444
H18 H21B 3.1291 no 2_666
H18 H21C 2.5225 no 1_444
H19A C19 3.2543 no 2_567
H19A H7 2.8826 no 1_455
H19A H7 3.5184 no 2_667
H19A H16 2.7653 no 2_566
H19A H19A 2.6900 no 2_567
H19A H19C 2.9290 no 2_567
H19A H21C 3.0828 no 1_455
H19A H21C 3.5660 no 2_667
H19B C21 3.2339 no 1_455
H19B C21 2.9253 no 2_677
H19B H7 3.4221 no 1_455
H19B H16 2.9070 no 2_566
H19B H18 3.4405 no 1_566
H19B H21A 2.7445 no 2_677
H19B H21B 2.9648 no 1_455
H19B H21B 2.2611 no 2_677
H19B H21C 2.6261 no 1_455
H19B H21C 3.5887 no 2_677
H19C O1 3.0388 no 2_567
H19C C7 3.1768 no 2_667
H19C C8 3.4429 no 2_667
H19C C22 3.4984 no 2_667
H19C H7 2.8429 no 2_667
H19C H12 3.1237 no 1_566
H19C H19A 2.9290 no 2_567
H19C H21C 3.0591 no 1_455
H19C H22B 2.7980 no 2_667
H20 C4 3.5742 no 2_656
H20 C5 3.1501 no 1_545
H20 C7 2.9805 no 1_545
H20 C8 3.0041 no 1_545
H20 C10 3.2403 no 1_545
H20 C11 3.3136 no 1_545
H20 C13 3.0904 no 1_545
H20 H7 3.4405 no 1_545
H20 H10 2.8333 no 2_667
H20 H21A 3.0421 no 2_667
H21A N2 2.7167 no 2_667
H21A C3 3.5457 no 2_667
H21A C10 3.5017 no 2_677
H21A C11 3.5112 no 2_677
H21A C18 3.3954 no 1_666
H21A C19 3.5152 no 2_677
H21A C20 3.0790 no 2_667
H21A H10 3.3724 no 2_677
H21A H16 3.2244 no 1_666
H21A H18 2.6659 no 1_666
H21A H19B 2.7445 no 2_677
H21A H20 3.0421 no 2_667
H21B C19 3.2046 no 2_677
H21B C21 3.4471 no 2_777
H21B H10 3.3191 no 2_677
H21B H18 3.1850 no 1_666
H21B H18 3.1291 no 2_666
H21B H19B 2.9648 no 1_655
H21B H19B 2.2611 no 2_677
H21B H21B 2.7802 no 2_777
H21B H21C 3.3228 no 2_777
H21C O1 2.8669 no 2_667
H21C C14 3.0596 no 2_667
H21C C18 3.4610 no 1_666
H21C C19 3.0910 no 1_655
H21C H18 2.5225 no 1_666
H21C H19A 3.0828 no 1_655
H21C H19A 3.5660 no 2_667
H21C H19B 2.6261 no 1_655
H21C H19B 3.5887 no 2_677
H21C H19C 3.0591 no 1_655
H21C H21B 3.3228 no 2_777
H22A N9 3.5608 no 2_666
H22A C6 3.4251 no 2_666
H22A C15 3.2410 no 2_666
H22A C17 3.4233 no 1_565
H22A C17 3.2618 no 2_656
H22A C22 3.3435 no 2_666
H22A H12 3.3146 no 2_656
H22A H15 3.1241 no 2_666
H22A H17 2.5423 no 1_565
H22A H17 2.5827 no 2_656
H22A H22A 2.4885 no 2_666
H22B C10 3.1537 no 2_667
H22B C11 3.5455 no 2_667
H22B C12 3.1421 no 2_656
H22B C17 3.2889 no 2_656
H22B C19 3.5539 no 2_667
H22B H10 2.7895 no 2_667
H22B H12 2.7620 no 2_656
H22B H17 3.0393 no 2_656
H22B H19C 2.7980 no 2_667

loop_
_geom_torsion_atom_site_label_1
_geom_torsion_atom_site_label_2
_geom_torsion_atom_site_label_3
_geom_torsion_atom_site_label_4
_geom_torsion
_geom_torsion_publ_flag
C3 N2 C20 C17 0.1(4) no
C20 N2 C3 C4 -0.6(4) no
C20 N2 C3 C6 179.5(2) no
C6 N9 C14 O1 0.8(4) no
C6 N9 C14 C5 -178.4(2) no
C14 N9 C6 C3 -113.6(3) no
C14 N9 C6 C15 66.4(4) no
C6 N9 C22 C8 176.6(2) no
C22 N9 C6 C3 65.8(3) no
C22 N9 C6 C15 -114.3(3) no
C14 N9 C22 C8 -4.0(3) no
C22 N9 C14 O1 -178.6(3) no
C22 N9 C14 C5 2.2(3) no
N2 C3 C4 C12 0.8(4) no
N2 C3 C4 C18 179.4(2) no
N2 C3 C6 N9 0.6(4) no
N2 C3 C6 C15 -179.3(2) no
C4 C3 C6 N9 -179.2(2) no
C4 C3 C6 C15 0.8(4) no
C6 C3 C4 C12 -179.3(2) no
C6 C3 C4 C18 -0.8(4) no
C3 C4 C12 C17 -0.5(4) no
C3 C4 C18 C16 -0.3(4) no
C12 C4 C18 C16 178.2(3) no
C18 C4 C12 C17 -179.0(3) no
C8 C5 C11 C10 2.6(4) no
C8 C5 C11 C19 -175.9(2) no
C11 C5 C8 C7 -2.3(4) no
C11 C5 C8 C22 177.4(2) no
C8 C5 C14 O1 -178.5(3) no
C8 C5 C14 N9 0.7(3) no
C14 C5 C8 C7 177.07(19) no
C14 C5 C8 C22 -3.3(3) no
C11 C5 C14 O1 0.8(5) no
C11 C5 C14 N9 -180.0(3) no
C14 C5 C11 C10 -176.6(3) no
C14 C5 C11 C19 4.9(4) no
N9 C6 C15 C16 -179.8(2) no
C3 C6 C15 C16 0.2(4) no
C8 C7 C13 C10 1.0(4) no
C8 C7 C13 C21 179.8(2) no
C13 C7 C8 C5 0.4(4) no
C13 C7 C8 C22 -179.2(2) no
C5 C8 C22 N9 4.3(3) no
C7 C8 C22 N9 -176.1(3) no
C11 C10 C13 C7 -0.6(4) no
C11 C10 C13 C21 -179.4(2) no
C13 C10 C11 C5 -1.1(4) no
C13 C10 C11 C19 177.3(2) no
C4 C12 C17 C20 0.1(4) no
C6 C15 C16 C18 -1.3(4) no
C15 C16 C18 C4 1.3(4) no
C12 C17 C20 N2 0.1(5) no
